data_7123356
loop_
_publ_author_name
'Wang, Xiao-Ning'
'Li, Jiangli'
'Zhao, Yu-Meng'
'Pang, Jiandong'
'Li, Bao'
'Zhang, Tianle'
'Zhou, Hong-Cai'

_publ_section_title
;
 Structural Regulation of Zinc-Porphyrin Frameworks via the Auxiliary
 Nitrogen-containing Ligands towards the Selective Adsorption of Cationic
 Dyes
;
_journal_name_full 'Chemical Communications'
_journal_paper_doi 10.1039/C9CC02405K
_journal_year 2019
_chemical_formula_moiety 'C54 H28 N7 O8 Zn3 '
_chemical_formula_sum 'C54 H28 N7 O8 Zn3'
_chemical_formula_weight 1099.01
_space_group_crystal_system orthorhombic
_space_group_IT_number 58
_space_group_name_Hall '-P 2 2n'
_space_group_name_H-M_alt 'P n n m'
_symmetry_space_group_name_Hall '-P 2 2n'
_symmetry_space_group_name_H-M 'P n n m'
_atom_sites_solution_hydrogens geom
_atom_sites_solution_primary direct
_audit_creation_date 2018-06-07
_audit_creation_method
;
Olex2 1.2
(compiled 2017.03.28 svn.r3405 for OlexSys, GUI svn.r5335)
;
_audit_update_record
;
2018-06-12 deposited with the CCDC.    2019-04-29 downloaded from the CCDC.
;
_cell_angle_alpha 90
_cell_angle_beta 90
_cell_angle_gamma 90
_cell_formula_units_Z 8
_cell_length_a 17.2954(7)
_cell_length_b 33.2059(11)
_cell_length_c 33.2059(11)
_cell_measurement_reflns_used 9961
_cell_measurement_temperature 293(2)
_cell_measurement_theta_max 58.90
_cell_measurement_theta_min 2.66
_cell_volume 19070.5(12)
_computing_molecular_graphics 'Olex2 (Dolomanov et al., 2009)'
_computing_publication_material 'Olex2 (Dolomanov et al., 2009)'
_computing_structure_refinement 'ShelXL (Sheldrick, 2015)'
_computing_structure_solution 'SIR2004 (Burla et al., 2007)'
_diffrn_ambient_temperature 293(2)
_diffrn_measured_fraction_theta_full 0.954
_diffrn_measured_fraction_theta_max 0.954
_diffrn_measurement_device_type 'Bruker APEX-II CCD'
_diffrn_measurement_method '\f and \w scans'
_diffrn_radiation_type CuK\a
_diffrn_radiation_wavelength 1.54178
_diffrn_reflns_av_R_equivalents 0.0000
_diffrn_reflns_av_unetI/netI 0.0643
_diffrn_reflns_Laue_measured_fraction_full 0.954
_diffrn_reflns_Laue_measured_fraction_max 0.954
_diffrn_reflns_limit_h_max 19
_diffrn_reflns_limit_h_min 0
_diffrn_reflns_limit_k_max 36
_diffrn_reflns_limit_k_min 0
_diffrn_reflns_limit_l_max 36
_diffrn_reflns_limit_l_min 0
_diffrn_reflns_number 13433
_diffrn_reflns_point_group_measured_fraction_full 0.954
_diffrn_reflns_point_group_measured_fraction_max 0.954
_diffrn_reflns_theta_full 59.155
_diffrn_reflns_theta_max 59.155
_diffrn_reflns_theta_min 2.661
_diffrn_standards_number 0
_exptl_absorpt_coefficient_mu 1.149
_exptl_absorpt_correction_type none
_exptl_crystal_colour violet
_exptl_crystal_colour_primary violet
_exptl_crystal_density_diffrn 0.766
_exptl_crystal_description block
_exptl_crystal_F_000 1110
_exptl_crystal_size_max 0.1
_exptl_crystal_size_mid 0.1
_exptl_crystal_size_min 0.05
_refine_diff_density_max 3.518
_refine_diff_density_min -1.230
_refine_diff_density_rms 0.141
_refine_ls_extinction_method none
_refine_ls_goodness_of_fit_ref 1.315
_refine_ls_hydrogen_treatment constr
_refine_ls_matrix_type full
_refine_ls_number_parameters 650
_refine_ls_number_reflns 13433
_refine_ls_number_restraints 273
_refine_ls_restrained_S_all 1.361
_refine_ls_R_factor_all 0.1897
_refine_ls_R_factor_gt 0.1358
_refine_ls_shift/su_max 0.001
_refine_ls_shift/su_mean 0.000
_refine_ls_structure_factor_coef Fsqd
_refine_ls_weighting_details 'w=1/[\s^2^(Fo^2^)+(0.2000P)^2^] where P=(Fo^2^+2Fc^2^)/3'
_refine_ls_weighting_scheme calc
_refine_ls_wR_factor_gt 0.3669
_refine_ls_wR_factor_ref 0.4073
_reflns_Friedel_coverage 0.000
_reflns_number_gt 6687
_reflns_number_total 13433
_reflns_threshold_expression 'I > 2\s(I)'
_cod_data_source_file c9cc02405k2.cif
_cod_data_source_block p
_cod_database_code 7123356
_shelx_shelxl_version_number 2014/7
_shelx_space_group_comment
;
The symmetry employed for this shelxl refinement is uniquely defined
by the following loop, which should always be used as a source of
symmetry information in preference to the above space-group names.
They are only intended as comments.
;
_olex2_refinement_description
;
1. Fixed Uiso
 At 1.2 times of:
  All C(H) groups
2. Restrained distances
 C41-C44
 1.4 with sigma of 0.01
 C51-C52 \\sim C52-C53 \\sim C53-C54 \\sim C54-C49 \\sim C49-C50 \\sim C50-C51
 with sigma of 0.02
 C51-C49 \\sim C51-C49 \\sim C54-C52 \\sim C54-C50 \\sim C50-C52 \\sim C49-C53
 with sigma of 0.04
 C1G-C1H \\sim C1H-C1I \\sim C1I-C1J \\sim C1J-C1K \\sim C1K-C1L \\sim C1L-C1G
 with sigma of 0.02
 C1G-C1K \\sim C1G-C1K \\sim C1J-C1H \\sim C1J-C1L \\sim C1L-C1H \\sim C1K-C1I
 with sigma of 0.04
3. Restrained planarity
 C49, C50, C51, C52, C53, C54
 with sigma of 0.1
 C1G, C1H, C1I, C1J, C1K, C1L
 with sigma of 0.1
4. Uiso/Uaniso restraints and constraints
C49 \\sim C50 \\sim C51 \\sim C52 \\sim C53 \\sim C54: within 2A with sigma of
0.04 and sigma for terminal atoms of 0.08
C1G \\sim C1H \\sim C1I \\sim C1J \\sim C1K \\sim C1L: within 2A with sigma of
0.04 and sigma for terminal atoms of 0.08
Uanis(O1) \\sim Ueq, Uanis(N9) \\sim Ueq, Uanis(N8) \\sim Ueq, Uanis(N2) \\sim
Ueq, Uanis(N1) \\sim Ueq, Uanis(N3) \\sim Ueq, Uanis(C38) \\sim Ueq, Uanis(C39)
\\sim Ueq, Uanis(C7) \\sim Ueq, Uanis(C28) \\sim Ueq, Uanis(C37) \\sim Ueq,
Uanis(C48) \\sim Ueq, Uanis(C32) \\sim Ueq, Uanis(C45) \\sim Ueq, Uanis(N9A)
\\sim Ueq, Uanis(N14) \\sim Ueq, Uanis(N15) \\sim Ueq, Uanis(O2) \\sim Ueq,
Uanis(C41) \\sim Ueq, Uanis(C36) \\sim Ueq, Uanis(C6) \\sim Ueq, Uanis(C4)
\\sim Ueq, Uanis(C2) \\sim Ueq, Uanis(C12) \\sim Ueq: with sigma of 0.01 and
sigma for terminal atoms of 0.02
Uanis(C18) = Uanis(C17) = Uanis(C16) = Uanis(C15) = Uanis(C14) = Uanis(C20) =
Uanis(C19)
Uanis(N3) = Uanis(N15) = Uanis(N1) = Uanis(N2) = Uanis(N14) = Uanis(N9A)
5. Others
 Sof(C1G)=Sof(C1H)=Sof(H1H)=Sof(C1I)=Sof(H1I)=Sof(C1J)=Sof(H1J)=Sof(C1K)=
 Sof(H1K)=Sof(C1L)=Sof(N9A)=Sof(N14)=Sof(N15)=1-FVAR(1)
 Sof(N1)=Sof(N2)=Sof(N3)=Sof(C49)=Sof(C50)=Sof(H50)=Sof(C51)=Sof(H51)=Sof(C52)=
 Sof(H52)=Sof(C53)=Sof(H53)=Sof(C54)=FVAR(1)
6.a Aromatic/amide H refined with riding coordinates:
 C1H(H1H), C1I(H1I), C1J(H1J), C1K(H1K), C3(H3), C4(H4), C6(H6), C7(H7),
 C10(H10), C11(H11), C15(H15), C16(H16), C19(H19), C20(H20), C22(H22), C24(H24),
  C30(H30), C31(H31), C27(H27), C28(H28), C34(H34), C35(H35), C39(H39),
 C40(H40), C42(H42), C43(H43), C46(H46), C48(H48), C50(H50), C51(H51), C52(H52),
  C53(H53)
6.b Fitted hexagon refined as free rotating group:
 C29(C30,C31,C26,C27,C28), C38(C39,C40,C41,C42,C43)
;
_olex2_submission_special_instructions 'No special instructions were received'

loop_
_space_group_symop_operation_xyz
'x, y, z'
'-x, -y, z'
'-x+1/2, y+1/2, -z+1/2'
'x+1/2, -y+1/2, -z+1/2'
'-x, -y, -z'
'x, y, -z'
'x-1/2, -y-1/2, z-1/2'
'-x-1/2, y-1/2, z-1/2'

loop_
_atom_site_label
_atom_site_type_symbol
_atom_site_fract_x
_atom_site_fract_y
_atom_site_fract_z
_atom_site_U_iso_or_equiv
_atom_site_adp_type
_atom_site_occupancy
_atom_site_site_symmetry_order
_atom_site_calc_flag
_atom_site_refinement_flags_posn
_atom_site_refinement_flags_adp
_atom_site_refinement_flags_occupancy
_atom_site_disorder_assembly
_atom_site_disorder_group
Zn1 Zn 0.32969(7) 0.25042(3) 0.25317(3) 0.0435(4) Uani 1 1 d . . . . .
O1 O 0.2878(4) 0.29073(18) 0.29150(18) 0.074(2) Uani 1 1 d . U . . .
N1 N 0.4254(7) 0.2759(3) 0.2505(4) 0.0381(13) Uani 0.504(6) 1 d . U . A 1
C1 C 0.2159(5) 0.3008(2) 0.3044(2) 0.050(2) Uani 1 1 d . . . . .
C1G C 0.5342(11) 0.2513(5) 0.3206(5) 0.072(6) Uani 0.496(6) 1 d D U . A 2
C1H C 0.5744(13) 0.2552(5) 0.3566(5) 0.092(7) Uani 0.496(6) 1 d D U . A 2
H1H H 0.6280 0.2569 0.3567 0.110 Uiso 0.496(6) 1 calc R . . A 2
C1I C 0.5332(13) 0.2566(7) 0.3919(7) 0.153(11) Uani 0.496(6) 1 d D U . A 2
H1I H 0.5588 0.2617 0.4160 0.183 Uiso 0.496(6) 1 calc R . . A 2
C1J C 0.4547(13) 0.2506(9) 0.3919(6) 0.160(11) Uani 0.496(6) 1 d D U . A 2
H1J H 0.4288 0.2455 0.4159 0.192 Uiso 0.496(6) 1 calc R . . A 2
C1K C 0.4146(14) 0.2521(7) 0.3565(5) 0.125(9) Uani 0.496(6) 1 d D U . A 2
H1K H 0.3611 0.2547 0.3565 0.150 Uiso 0.496(6) 1 calc R . . A 2
C1L C 0.4548(12) 0.2495(6) 0.3208(5) 0.100(7) Uani 0.496(6) 1 d D U . A 2
Zn2 Zn 0.21988(9) 0.49662(4) 0.5000 0.0390(5) Uani 1 2 d S T P . .
O2 O 0.1515(3) 0.28792(17) 0.28664(16) 0.0559(17) Uani 1 1 d . U . . .
N2 N 0.4894(18) 0.2564(8) 0.2517(8) 0.0381(13) Uani 0.504(6) 1 d . U . A 1
C2 C 0.2090(4) 0.33268(19) 0.33606(19) 0.0259(16) Uani 1 1 d . U . . .
Zn3 Zn 0.33976(7) 0.74334(3) 0.25325(3) 0.0486(4) Uani 1 1 d . . . . .
O3 O 0.1774(3) 0.70750(18) 0.29255(15) 0.0577(17) Uani 1 1 d . . . . .
N3 N 0.5487(6) 0.2806(4) 0.2516(3) 0.0381(13) Uani 0.504(6) 1 d . U . A 1
C3 C 0.2750(5) 0.3491(3) 0.3510(4) 0.086(4) Uani 1 1 d . . . . .
H3 H 0.3225 0.3396 0.3419 0.104 Uiso 1 1 calc R . . . .
Zn4 Zn 0.2489(2) 0.49653(5) 0.0000 0.1189(12) Uani 1 2 d S T P . .
O4 O 0.2879(4) 0.7029(2) 0.2964(2) 0.083(2) Uani 1 1 d . . . . .
N4 N 0.2010(5) 0.4351(2) 0.5000 0.033(2) Uani 1 2 d S T P . .
C4 C 0.2735(6) 0.3787(3) 0.3787(3) 0.082(3) Uani 1 1 d . U . . .
H4 H 0.3194 0.3905 0.3873 0.099 Uiso 1 1 calc R . . . .
O5 O 0.1965(11) 0.7090(3) 0.2030(3) 0.205(8) Uani 1 1 d . . . . .
N5 N 0.2052(4) 0.49599(15) 0.43790(16) 0.0411(16) Uani 1 1 d . . . . .
C5 C 0.2002(4) 0.39220(18) 0.39519(18) 0.0275(16) Uani 1 1 d . . . . .
O6 O 0.3068(5) 0.7021(2) 0.20759(18) 0.086(2) Uani 1 1 d . . . . .
N6 N 0.2072(6) 0.5594(2) 0.5000 0.047(3) Uani 1 2 d S T P . .
C6 C 0.1389(7) 0.3747(3) 0.3779(3) 0.106(4) Uani 1 1 d . U . . .
H6 H 0.0899 0.3824 0.3866 0.127 Uiso 1 1 calc R . . . .
O7 O 0.3218(8) 0.2901(2) 0.2145(3) 0.164(5) Uani 1 1 d . . . . .
N7 N 0.2446(12) 0.4375(3) 0.0000 0.157(9) Uani 1 2 d S T P . .
C7 C 0.1438(7) 0.3468(3) 0.3486(4) 0.111(4) Uani 1 1 d . U . . .
H7 H 0.0985 0.3374 0.3369 0.133 Uiso 1 1 calc R . . . .
O8 O 0.1801(6) 0.2879(2) 0.2080(2) 0.105(3) Uani 1 1 d . . . . .
N8 N 0.2490(7) 0.4963(3) 0.0611(3) 0.111(3) Uani 1 1 d . U . . .
C8 C 0.2039(4) 0.4242(2) 0.42709(18) 0.0329(18) Uani 1 1 d . . . . .
N9 N 0.2475(10) 0.5597(4) 0.0000 0.128(6) Uani 1 2 d S TU P . .
N9A N 0.4865(19) 0.2512(8) 0.2569(8) 0.0381(13) Uani 0.496(6) 1 d . U . A 2
C9 C 0.2023(4) 0.46386(19) 0.4154(2) 0.0369(19) Uani 1 1 d . . . . .
C10 C 0.2008(5) 0.4762(2) 0.3728(2) 0.049(2) Uani 1 1 d . . . . .
H10 H 0.1987 0.4593 0.3504 0.059 Uiso 1 1 calc R . . . .
C11 C 0.2032(6) 0.5173(2) 0.3727(2) 0.058(3) Uani 1 1 d . . . . .
H11 H 0.2027 0.5339 0.3502 0.069 Uiso 1 1 calc R . . . .
C12 C 0.2064(5) 0.5299(2) 0.4128(2) 0.046(2) Uani 1 1 d . U . . .
C13 C 0.2104(6) 0.57019(19) 0.4270(3) 0.063(3) Uani 1 1 d . . . . .
N14 N 0.4267(7) 0.2523(3) 0.2771(4) 0.0381(13) Uani 0.496(6) 1 d . U . A 2
C14 C 0.2163(5) 0.6009(3) 0.3947(3) 0.0587(10) Uani 1 1 d . . . . .
N15 N 0.5463(7) 0.2508(3) 0.2780(4) 0.0381(13) Uani 0.496(6) 1 d . U . A 2
C15 C 0.2864(5) 0.6157(3) 0.3800(3) 0.0587(10) Uani 1 1 d . . . . .
H15 H 0.3320 0.6047 0.3900 0.070 Uiso 1 1 calc R . . . .
C16 C 0.2912(5) 0.6439(2) 0.3530(3) 0.0587(10) Uani 1 1 d . . . . .
H16 H 0.3402 0.6528 0.3456 0.070 Uiso 1 1 calc R . . . .
C17 C 0.2273(5) 0.6617(3) 0.3347(3) 0.0587(10) Uani 1 1 d . . . . .
C18 C 0.2299(6) 0.6922(3) 0.3040(3) 0.0587(10) Uani 1 1 d . . . . .
C19 C 0.1568(5) 0.6479(2) 0.3501(3) 0.0587(10) Uani 1 1 d . . . . .
H19 H 0.1113 0.6586 0.3396 0.070 Uiso 1 1 calc R . . . .
C20 C 0.1513(5) 0.6183(2) 0.3810(3) 0.0587(10) Uani 1 1 d . . . . .
H20 H 0.1035 0.6111 0.3916 0.070 Uiso 1 1 calc R . . . .
C21 C 0.1984(5) 0.41108(18) 0.4669(2) 0.043(2) Uani 1 1 d . . . . .
C22 C 0.1963(4) 0.36946(19) 0.4788(2) 0.0348(17) Uani 1 1 d . . . . .
H22 H 0.1952 0.3471 0.4619 0.042 Uiso 1 1 calc R . . . .
C23 C 0.2087(5) 0.5831(2) 0.4672(2) 0.0381(19) Uani 1 1 d . . . . .
C24 C 0.2138(6) 0.6237(2) 0.4797(2) 0.062(3) Uani 1 1 d . . . . .
H24 H 0.2167 0.6462 0.4631 0.074 Uiso 1 1 calc R . . . .
C25 C 0.2432(11) 0.6928(3) 0.1945(3) 0.090(5) Uani 1 1 d . . . . .
C29 C 0.2481(7) 0.6027(2) 0.1040(2) 0.141(7) Uani 1 1 d . . . . .
C30 C 0.3189(6) 0.6126(2) 0.1213(2) 0.182(10) Uani 1 1 d G . . . .
H30 H 0.3637 0.5998 0.1128 0.219 Uiso 1 1 calc R . . . .
C31 C 0.3225(5) 0.6418(3) 0.1513(2) 0.208(11) Uani 1 1 d G . . . .
H31 H 0.3698 0.6484 0.1628 0.250 Uiso 1 1 calc R . . . .
C26 C 0.2555(6) 0.6610(2) 0.1640(2) 0.118(6) Uani 1 1 d G . . . .
C27 C 0.1848(5) 0.6511(2) 0.1468(3) 0.129(6) Uani 1 1 d G . . . .
H27 H 0.1399 0.6640 0.1553 0.155 Uiso 1 1 calc R . . . .
C28 C 0.1811(6) 0.6220(3) 0.1168(3) 0.120(5) Uani 1 1 d G U . . .
H28 H 0.1338 0.6154 0.1052 0.144 Uiso 1 1 calc R . . . .
C32 C 0.2452(9) 0.5695(4) 0.0712(5) 0.130(5) Uani 1 1 d . U . . .
C33 C 0.2435(12) 0.5288(3) 0.0868(3) 0.186(10) Uani 1 1 d . . . . .
C34 C 0.2451(12) 0.5164(4) 0.1270(4) 0.191(10) Uani 1 1 d . . . . .
H34 H 0.2404 0.5333 0.1491 0.229 Uiso 1 1 calc R . . . .
C35 C 0.2543(12) 0.4763(3) 0.1288(4) 0.193(11) Uani 1 1 d . . . . .
H35 H 0.2615 0.4600 0.1512 0.232 Uiso 1 1 calc R . . . .
C36 C 0.2500(9) 0.4642(4) 0.0836(4) 0.120(5) Uani 1 1 d . U . . .
C37 C 0.2508(7) 0.4235(3) 0.0738(3) 0.091(4) Uani 1 1 d . U . . .
C38 C 0.2494(8) 0.3912(2) 0.1059(2) 0.113(5) Uani 1 1 d . U . . .
C39 C 0.3161(6) 0.3801(3) 0.1265(3) 0.197(8) Uani 1 1 d G U . . .
H39 H 0.3629 0.3926 0.1206 0.236 Uiso 1 1 calc R . . . .
C40 C 0.3129(6) 0.3504(3) 0.1560(3) 0.149(7) Uani 1 1 d G . . . .
H40 H 0.3575 0.3431 0.1698 0.179 Uiso 1 1 calc R . . . .
C41 C 0.2430(7) 0.3318(2) 0.1648(2) 0.086(3) Uani 1 1 d DG U . . .
C42 C 0.1763(6) 0.3428(3) 0.1442(3) 0.251(13) Uani 1 1 d G . . . .
H42 H 0.1295 0.3304 0.1502 0.302 Uiso 1 1 calc R . . . .
C43 C 0.1795(6) 0.3725(3) 0.1148(3) 0.205(10) Uani 1 1 d G . . . .
H43 H 0.1349 0.3799 0.1010 0.246 Uiso 1 1 calc R . . . .
C44 C 0.2551(10) 0.3010(3) 0.1963(3) 0.102(5) Uani 1 1 d D . . . .
C45 C 0.2471(9) 0.4101(4) 0.0328(4) 0.124(5) Uani 1 1 d . U . . .
C46 C 0.2442(10) 0.3674(3) 0.0214(3) 0.146(7) Uani 1 1 d . . . . .
H46 H 0.2427 0.3452 0.0384 0.176 Uiso 1 1 calc R . . . .
C47 C 0.2559(11) 0.5836(3) 0.0330(3) 0.165(9) Uani 1 1 d . . . . .
C48 C 0.2487(8) 0.6228(4) 0.0209(3) 0.123(5) Uani 1 1 d . U . . .
H48 H 0.2446 0.6452 0.0376 0.148 Uiso 1 1 calc R . . . .
C49 C 0.4523(10) 0.3206(5) 0.2512(5) 0.083(6) Uani 0.504(6) 1 d D U . A 1
C50 C 0.4095(12) 0.3543(4) 0.2548(5) 0.092(7) Uani 0.504(6) 1 d D U . A 1
H50 H 0.3559 0.3528 0.2561 0.110 Uiso 0.504(6) 1 calc R . . A 1
C51 C 0.4452(13) 0.3896(5) 0.2565(6) 0.126(9) Uani 0.504(6) 1 d D U . A 1
H51 H 0.4163 0.4131 0.2592 0.151 Uiso 0.504(6) 1 calc R . . A 1
C52 C 0.5229(12) 0.3920(6) 0.2542(8) 0.126(9) Uani 0.504(6) 1 d D U . A 1
H52 H 0.5466 0.4171 0.2540 0.151 Uiso 0.504(6) 1 calc R . . A 1
C53 C 0.5666(12) 0.3586(4) 0.2522(5) 0.080(6) Uani 0.504(6) 1 d D U . A 1
H53 H 0.6203 0.3602 0.2511 0.095 Uiso 0.504(6) 1 calc R . . A 1
C54 C 0.5301(10) 0.3227(4) 0.2518(5) 0.068(5) Uani 0.504(6) 1 d D U . A 1

loop_
_atom_site_aniso_label
_atom_site_aniso_U_11
_atom_site_aniso_U_22
_atom_site_aniso_U_33
_atom_site_aniso_U_23
_atom_site_aniso_U_13
_atom_site_aniso_U_12
Zn1 0.0649(9) 0.0248(6) 0.0409(7) -0.0099(4) 0.0034(5) -0.0048(5)
O1 0.088(5) 0.073(4) 0.060(4) -0.059(3) 0.019(3) -0.004(3)
N1 0.013(2) 0.051(3) 0.051(3) -0.004(2) 0.006(2) 0.005(2)
C1 0.060(6) 0.055(5) 0.036(5) 0.002(4) -0.037(5) -0.017(5)
C1G 0.107(16) 0.059(10) 0.050(11) 0.003(8) -0.025(11) -0.033(11)
C1H 0.138(19) 0.105(14) 0.034(11) 0.010(10) -0.007(11) -0.040(13)
C1I 0.16(2) 0.21(2) 0.080(17) -0.031(16) -0.025(18) -0.03(2)
C1J 0.20(3) 0.21(2) 0.066(15) -0.046(16) 0.037(19) -0.04(2)
C1K 0.18(2) 0.155(18) 0.038(12) -0.011(12) 0.002(14) -0.055(17)
C1L 0.15(2) 0.111(15) 0.041(11) -0.034(10) -0.002(14) -0.034(14)
Zn2 0.0617(11) 0.0241(7) 0.0313(8) 0.000 0.000 -0.0043(7)
O2 0.016(3) 0.083(4) 0.069(4) -0.054(3) -0.011(3) 0.000(3)
N2 0.013(2) 0.051(3) 0.051(3) -0.004(2) 0.006(2) 0.005(2)
C2 0.011(4) 0.042(4) 0.025(4) -0.016(3) 0.012(3) -0.001(3)
Zn3 0.0744(10) 0.0375(6) 0.0339(7) 0.0161(4) 0.0028(6) -0.0001(5)
O3 0.023(3) 0.105(5) 0.044(3) 0.048(3) -0.016(3) -0.007(3)
N3 0.013(2) 0.051(3) 0.051(3) -0.004(2) 0.006(2) 0.005(2)
C3 0.022(6) 0.093(8) 0.144(11) -0.075(7) -0.005(6) 0.003(5)
Zn4 0.303(4) 0.0236(10) 0.0298(11) 0.000 0.000 0.0147(12)
O4 0.074(5) 0.087(5) 0.088(5) 0.059(4) -0.005(4) -0.017(4)
N4 0.049(6) 0.015(4) 0.036(5) 0.000 0.000 -0.008(4)
C4 0.042(5) 0.089(6) 0.116(7) -0.051(6) 0.007(5) -0.013(5)
O5 0.44(3) 0.083(8) 0.093(8) -0.065(6) -0.068(11) 0.032(10)
N5 0.071(5) 0.023(3) 0.029(3) 0.008(3) 0.000(3) -0.016(3)
C5 0.035(5) 0.026(3) 0.021(4) -0.003(3) -0.007(3) -0.007(3)
O6 0.121(7) 0.107(5) 0.031(4) -0.046(4) -0.022(4) 0.045(5)
N6 0.097(9) 0.020(4) 0.025(5) 0.000 0.000 -0.004(5)
C6 0.105(7) 0.110(7) 0.102(7) -0.071(6) -0.023(6) -0.021(6)
O7 0.340(16) 0.073(5) 0.078(6) 0.049(5) 0.034(8) 0.036(8)
N7 0.41(3) 0.022(6) 0.035(8) 0.000 0.000 0.017(9)
C7 0.094(7) 0.123(7) 0.116(7) -0.083(6) -0.020(6) -0.019(6)
O8 0.142(8) 0.108(6) 0.064(5) 0.051(4) 0.031(5) 0.060(6)
N8 0.194(9) 0.062(5) 0.077(6) 0.007(5) -0.003(6) 0.008(5)
C8 0.044(5) 0.045(4) 0.010(3) 0.000(3) -0.006(3) -0.006(4)
N9 0.186(10) 0.087(8) 0.110(9) 0.000 0.000 0.016(7)
N9A 0.013(2) 0.051(3) 0.051(3) -0.004(2) 0.006(2) 0.005(2)
C9 0.042(5) 0.025(4) 0.043(5) 0.003(3) 0.016(4) 0.003(3)
C10 0.081(7) 0.045(4) 0.021(4) -0.005(3) 0.006(4) -0.015(4)
C11 0.114(9) 0.031(4) 0.029(5) 0.004(3) 0.012(5) -0.001(5)
C12 0.092(6) 0.033(4) 0.014(3) -0.007(3) -0.008(4) 0.003(4)
C13 0.091(8) 0.008(3) 0.089(7) 0.006(4) 0.015(6) -0.006(4)
N14 0.013(2) 0.051(3) 0.051(3) -0.004(2) 0.006(2) 0.005(2)
C14 0.039(2) 0.069(2) 0.069(2) 0.0330(19) 0.0095(18) 0.0030(17)
N15 0.013(2) 0.051(3) 0.051(3) -0.004(2) 0.006(2) 0.005(2)
C15 0.039(2) 0.069(2) 0.069(2) 0.0330(19) 0.0095(18) 0.0030(17)
C16 0.039(2) 0.069(2) 0.069(2) 0.0330(19) 0.0095(18) 0.0030(17)
C17 0.039(2) 0.069(2) 0.069(2) 0.0330(19) 0.0095(18) 0.0030(17)
C18 0.039(2) 0.069(2) 0.069(2) 0.0330(19) 0.0095(18) 0.0030(17)
C19 0.039(2) 0.069(2) 0.069(2) 0.0330(19) 0.0095(18) 0.0030(17)
C20 0.039(2) 0.069(2) 0.069(2) 0.0330(19) 0.0095(18) 0.0030(17)
C21 0.067(6) 0.011(3) 0.049(5) 0.003(3) 0.004(4) -0.003(3)
C22 0.024(4) 0.032(4) 0.048(4) -0.009(3) -0.001(3) -0.004(3)
C23 0.063(6) 0.032(4) 0.019(4) -0.005(3) 0.007(4) 0.001(4)
C24 0.134(9) 0.016(4) 0.035(4) 0.012(3) -0.007(5) -0.014(4)
C25 0.224(18) 0.017(5) 0.029(6) 0.001(5) -0.034(8) -0.014(7)
C29 0.31(2) 0.050(8) 0.060(9) 0.013(7) -0.001(11) 0.025(10)
C30 0.42(3) 0.087(9) 0.039(7) -0.027(6) -0.034(12) 0.089(14)
C31 0.47(3) 0.101(10) 0.050(8) -0.040(7) -0.005(13) 0.084(16)
C26 0.234(18) 0.023(5) 0.097(11) -0.005(6) 0.041(10) 0.031(7)
C27 0.211(18) 0.085(9) 0.091(10) -0.007(7) 0.022(11) 0.008(10)
C28 0.164(9) 0.100(7) 0.097(7) -0.046(6) -0.036(7) -0.007(7)
C32 0.182(10) 0.080(7) 0.127(9) -0.001(7) 0.012(7) 0.024(7)
C33 0.49(3) 0.025(6) 0.043(7) 0.001(5) 0.061(11) 0.029(9)
C34 0.48(3) 0.049(7) 0.043(8) 0.001(6) 0.003(11) 0.022(11)
C35 0.48(3) 0.039(7) 0.058(9) -0.001(6) -0.023(11) 0.019(10)
C36 0.180(9) 0.082(7) 0.099(8) -0.001(7) -0.020(7) 0.008(6)
C37 0.173(9) 0.067(6) 0.032(5) -0.002(5) -0.002(5) 0.022(6)
C38 0.173(9) 0.073(7) 0.093(8) -0.031(6) 0.004(7) 0.010(6)
C39 0.221(12) 0.186(11) 0.184(11) 0.017(9) 0.002(9) 0.008(9)
C40 0.24(2) 0.098(9) 0.111(11) 0.050(8) 0.074(12) 0.012(11)
C41 0.149(8) 0.062(6) 0.046(6) 0.008(5) -0.007(6) 0.013(6)
C42 0.45(4) 0.145(15) 0.163(18) 0.105(14) 0.01(2) 0.09(2)
C43 0.37(3) 0.119(13) 0.124(15) 0.007(11) -0.008(17) -0.036(17)
C44 0.186(17) 0.067(8) 0.053(8) 0.003(6) 0.001(9) 0.017(9)
C45 0.179(9) 0.083(7) 0.109(8) -0.017(6) -0.011(7) 0.024(6)
C46 0.30(2) 0.056(7) 0.083(9) -0.003(6) 0.009(9) 0.050(9)
C47 0.43(3) 0.042(6) 0.019(6) 0.002(5) 0.005(9) 0.037(9)
C48 0.195(9) 0.082(7) 0.093(8) -0.004(6) 0.002(6) 0.036(6)
C49 0.117(17) 0.049(10) 0.083(13) -0.008(9) -0.012(14) 0.005(11)
C50 0.136(18) 0.043(10) 0.096(14) -0.004(10) -0.007(13) 0.006(11)
C51 0.16(2) 0.048(11) 0.17(2) -0.043(12) 0.015(19) 0.009(14)
C52 0.15(2) 0.071(14) 0.16(2) -0.009(14) 0.019(18) -0.021(15)
C53 0.123(17) 0.054(10) 0.062(11) 0.000(9) -0.004(11) 0.005(11)
C54 0.093(14) 0.051(10) 0.062(11) -0.005(9) -0.004(11) -0.009(10)

loop_
_atom_type_symbol
_atom_type_description
_atom_type_scat_dispersion_real
_atom_type_scat_dispersion_imag
_atom_type_scat_source
C C 0.0181 0.0091 'International Tables Vol C Tables 4.2.6.8 and 6.1.1.4'
H H 0.0000 0.0000 'International Tables Vol C Tables 4.2.6.8 and 6.1.1.4'
N N 0.0311 0.0180 'International Tables Vol C Tables 4.2.6.8 and 6.1.1.4'
O O 0.0492 0.0322 'International Tables Vol C Tables 4.2.6.8 and 6.1.1.4'
Zn Zn -1.5491 0.6778 'International Tables Vol C Tables 4.2.6.8 and 6.1.1.4'

loop_
_geom_angle_atom_site_label_1
_geom_angle_atom_site_label_2
_geom_angle_atom_site_label_3
_geom_angle
_geom_angle_site_symmetry_1
_geom_angle_site_symmetry_3
O1 Zn1 Zn3 74.8(2) . 3_545
O1 Zn1 O3 155.0(3) . 3_545
O1 Zn1 O5 85.2(5) . 3_545
N1 Zn1 O1 92.8(4) . .
N1 Zn1 Zn3 156.5(4) . 3_545
N1 Zn1 O3 109.2(4) . 3_545
N1 Zn1 O5 122.3(6) . 3_545
O3 Zn1 Zn3 80.46(15) 3_545 3_545
O5 Zn1 Zn3 77.2(5) 3_545 3_545
O5 Zn1 O3 92.6(4) 3_545 3_545
O7 Zn1 O1 86.4(4) . .
O7 Zn1 N1 73.0(6) . .
O7 Zn1 Zn3 86.2(5) . 3_545
O7 Zn1 O3 88.7(4) . 3_545
O7 Zn1 O5 162.9(7) . 3_545
O7 Zn1 N14 109.9(6) . .
N14 Zn1 O1 91.9(4) . .
N14 Zn1 Zn3 158.7(4) . 3_545
N14 Zn1 O3 112.8(4) . 3_545
N14 Zn1 O5 85.3(6) . 3_545
C1 O1 Zn1 134.7(5) . .
N2 N1 Zn1 122.4(14) . .
N2 N1 C49 102.9(15) . .
C49 N1 Zn1 134.3(9) . .
O1 C1 C2 117.9(6) . .
O2 C1 O1 123.3(7) . .
O2 C1 C2 118.1(8) . .
C1H C1G N15 141.3(17) . .
C1L C1G C1H 119.9(15) . .
C1L C1G N15 98.7(13) . .
C1G C1H H1H 120.7 . .
C1I C1H C1G 118.7(17) . .
C1I C1H H1H 120.7 . .
C1H C1I H1I 119.8 . .
C1H C1I C1J 120.5(17) . .
C1J C1I H1I 119.8 . .
C1I C1J H1J 120.1 . .
C1K C1J C1I 119.8(15) . .
C1K C1J H1J 120.1 . .
C1J C1K H1K 120.5 . .
C1J C1K C1L 118.9(15) . .
C1L C1K H1K 120.5 . .
C1G C1L C1K 120.4(14) . .
C1G C1L N14 107.9(13) . .
C1K C1L N14 130.7(16) . .
N4 Zn2 N5 88.32(14) . .
N4 Zn2 N5 88.32(14) . 6_556
N4 Zn2 N6 164.9(4) . .
N5 Zn2 N5 165.9(4) . 6_556
N5 Zn2 N6 89.84(15) . .
N5 Zn2 N6 89.84(15) 6_556 .
C1 O2 Zn3 118.0(5) . 3_545
N1 N2 N3 112(2) . .
C3 C2 C1 118.2(7) . .
C7 C2 C1 123.6(7) . .
C7 C2 C3 118.1(8) . .
O2 Zn3 Zn1 88.18(14) 3 3
O2 Zn3 N3 101.2(3) 3 2_665
O2 Zn3 O4 159.2(2) 3 .
O2 Zn3 O6 91.4(3) 3 .
O2 Zn3 N15 96.7(3) 3 2_665
N3 Zn3 Zn1 161.3(3) 2_665 3
N3 Zn3 O4 99.5(4) 2_665 .
N3 Zn3 O6 89.1(4) 2_665 .
O4 Zn3 Zn1 71.60(19) . 3
O6 Zn3 Zn1 74.5(2) . 3
O6 Zn3 O4 87.8(3) . .
O6 Zn3 N15 125.4(4) . 2_665
O8 Zn3 Zn1 79.4(3) 3 3
O8 Zn3 O2 83.7(3) 3 3
O8 Zn3 N3 117.3(4) 3 2_665
O8 Zn3 O4 87.8(3) 3 .
O8 Zn3 O6 153.6(3) 3 .
O8 Zn3 N15 81.0(4) 3 2_665
N15 Zn3 Zn1 159.1(3) 2_665 3
N15 Zn3 O4 100.6(4) 2_665 .
C18 O3 Zn1 127.7(6) . 3
N2 N3 Zn3 119.7(15) . 2_665
N2 N3 C54 115.0(16) . .
C54 N3 Zn3 125.3(10) . 2_665
C2 C3 H3 119.2 . .
C4 C3 C2 121.7(9) . .
C4 C3 H3 119.2 . .
N7 Zn4 N8 89.8(3) . .
N7 Zn4 N8 89.8(3) . 6
N7 Zn4 N9 177.1(8) . .
N8 Zn4 N8 179.5(5) 6 .
N8 Zn4 N9 90.2(3) . .
N8 Zn4 N9 90.2(3) 6 .
C18 O4 Zn3 137.3(7) . .
C21 N4 Zn2 125.8(4) . .
C21 N4 Zn2 125.8(4) 6_556 .
C21 N4 C21 108.0(7) . 6_556
C3 C4 H4 120.0 . .
C3 C4 C5 120.1(8) . .
C5 C4 H4 120.0 . .
C25 O5 Zn1 136.8(16) . 3
C9 N5 Zn2 125.6(4) . .
C9 N5 C12 108.4(5) . .
C12 N5 Zn2 125.5(4) . .
C4 C5 C8 116.6(6) . .
C6 C5 C4 113.3(8) . .
C6 C5 C8 130.1(8) . .
C25 O6 Zn3 131.2(8) . .
C23 N6 Zn2 125.5(4) 6_556 .
C23 N6 Zn2 125.5(4) . .
C23 N6 C23 108.1(8) . 6_556
C5 C6 H6 118.0 . .
C5 C6 C7 124.0(12) . .
C7 C6 H6 118.0 . .
C44 O7 Zn1 124.4(10) . .
C45 N7 Zn4 129.8(7) . .
C45 N7 Zn4 129.8(7) 6 .
C45 N7 C45 100.1(13) 6 .
C2 C7 C6 122.6(11) . .
C2 C7 H7 118.7 . .
C6 C7 H7 118.7 . .
C44 O8 Zn3 124.2(6) . 3_545
C33 N8 Zn4 127.9(8) . .
C36 N8 Zn4 125.2(9) . .
C36 N8 C33 106.8(11) . .
C9 C8 C5 118.5(6) . .
C9 C8 C21 124.5(6) . .
C21 C8 C5 116.4(6) . .
C47 N9 Zn4 125.6(7) 6 .
C47 N9 Zn4 125.6(7) . .
C47 N9 C47 107.3(14) 6 .
N14 N9A N15 113(2) . .
N5 C9 C8 128.4(7) . .
N5 C9 C10 109.0(6) . .
C8 C9 C10 122.6(6) . .
C9 C10 H10 127.0 . .
C11 C10 C9 106.1(6) . .
C11 C10 H10 127.0 . .
C10 C11 H11 126.3 . .
C10 C11 C12 107.4(7) . .
C12 C11 H11 126.3 . .
N5 C12 C13 124.0(6) . .
C11 C12 N5 109.1(6) . .
C11 C12 C13 126.9(7) . .
C12 C13 C14 114.2(8) . .
C23 C13 C12 127.2(7) . .
C23 C13 C14 118.7(7) . .
C1L N14 Zn1 133.5(11) . .
N9A N14 Zn1 121.6(17) . .
N9A N14 C1L 104.3(17) . .
C15 C14 C13 123.7(8) . .
C20 C14 C13 118.9(8) . .
C20 C14 C15 117.2(8) . .
C1G N15 Zn3 120.8(11) . 2_665
N9A N15 C1G 115.8(17) . .
N9A N15 Zn3 123.0(15) . 2_665
C14 C15 H15 118.3 . .
C16 C15 C14 123.4(9) . .
C16 C15 H15 118.3 . .
C15 C16 H16 118.1 . .
C15 C16 C17 123.8(9) . .
C17 C16 H16 118.1 . .
C16 C17 C18 125.7(8) . .
C16 C17 C19 113.1(8) . .
C19 C17 C18 121.1(8) . .
O3 C18 C17 122.7(9) . .
O4 C18 O3 121.7(10) . .
O4 C18 C17 114.8(10) . .
C17 C19 H19 118.4 . .
C17 C19 C20 123.2(8) . .
C20 C19 H19 118.4 . .
C14 C20 C19 119.1(8) . .
C14 C20 H20 120.5 . .
C19 C20 H20 120.5 . .
N4 C21 C8 125.5(6) . .
N4 C21 C22 110.0(6) . .
C8 C21 C22 124.2(6) . .
C21 C22 H22 127.0 . .
C22 C22 C21 105.9(4) 6_556 .
C22 C22 H22 127.0 6_556 .
N6 C23 C13 126.3(6) . .
N6 C23 C24 108.9(6) . .
C13 C23 C24 124.7(6) . .
C23 C24 H24 126.5 . .
C24 C24 C23 107.0(4) 6_556 .
C24 C24 H24 126.5 6_556 .
O5 C25 O6 119.1(14) . .
O5 C25 C26 133.2(19) . .
O6 C25 C26 107.1(14) . .
C30 C29 C28 120.0 . .
C30 C29 C32 119.1(9) . .
C28 C29 C32 120.9(9) . .
C29 C30 H30 120.0 . .
C31 C30 C29 120.0 . .
C31 C30 H30 120.0 . .
C30 C31 H31 120.0 . .
C30 C31 C26 120.0 . .
C26 C31 H31 120.0 . .
C31 C26 C25 131.0(10) . .
C31 C26 C27 120.0 . .
C27 C26 C25 109.0(10) . .
C26 C27 H27 120.0 . .
C28 C27 C26 120.0 . .
C28 C27 H27 120.0 . .
C29 C28 H28 120.0 . .
C27 C28 C29 120.0 . .
C27 C28 H28 120.0 . .
C33 C32 C29 114.5(12) . .
C47 C32 C29 113.9(11) . .
C47 C32 C33 130.9(13) . .
N8 C33 C32 120.6(11) . .
N8 C33 C34 110.9(9) . .
C34 C33 C32 128.1(11) . .
C33 C34 H34 125.1 . .
C35 C34 C33 109.8(11) . .
C35 C34 H34 125.1 . .
C34 C35 H35 129.0 . .
C34 C35 C36 102.0(11) . .
C36 C35 H35 129.0 . .
N8 C36 C35 110.0(11) . .
N8 C36 C37 131.6(13) . .
C37 C36 C35 118.3(12) . .
C36 C37 C38 121.8(10) . .
C36 C37 C45 121.4(11) . .
C45 C37 C38 116.7(10) . .
C39 C38 C37 121.4(9) . .
C39 C38 C43 120.0 . .
C43 C38 C37 118.6(9) . .
C38 C39 H39 120.0 . .
C40 C39 C38 120.0 . .
C40 C39 H39 120.0 . .
C39 C40 H40 120.0 . .
C39 C40 C41 120.0 . .
C41 C40 H40 120.0 . .
C40 C41 C42 120.0 . .
C40 C41 C44 109.6(10) . .
C42 C41 C44 130.4(10) . .
C41 C42 H42 120.0 . .
C43 C42 C41 120.0 . .
C43 C42 H42 120.0 . .
C38 C43 H43 120.0 . .
C42 C43 C38 120.0 . .
C42 C43 H43 120.0 . .
O7 C44 O8 125.0(9) . .
O7 C44 C41 128.5(13) . .
O8 C44 C41 106.0(11) . .
N7 C45 C37 122.1(11) . .
N7 C45 C46 114.9(12) . .
C37 C45 C46 123.0(12) . .
C45 C46 H46 127.5 . .
C46 C46 C45 104.9(8) 6 .
C46 C46 H46 127.5 6 .
N9 C47 C32 122.3(12) . .
N9 C47 C48 108.0(11) . .
C32 C47 C48 125.9(11) . .
C47 C48 C48 107.1(7) . 6
C47 C48 H48 126.5 . .
C48 C48 H48 126.5 6 .
C50 C49 N1 129.0(14) . .
C54 C49 N1 110.3(12) . .
C54 C49 C50 120.4(13) . .
C49 C50 H50 120.6 . .
C51 C50 C49 118.8(14) . .
C51 C50 H50 120.6 . .
C50 C51 H51 119.6 . .
C50 C51 C52 120.9(16) . .
C52 C51 H51 119.6 . .
C51 C52 H52 119.5 . .
C53 C52 C51 121.1(17) . .
C53 C52 H52 119.5 . .
C52 C53 H53 121.1 . .
C52 C53 C54 117.7(16) . .
C54 C53 H53 121.1 . .
C49 C54 N3 100.1(12) . .
C49 C54 C53 120.8(13) . .
C53 C54 N3 139.1(15) . .

loop_
_geom_bond_atom_site_label_1
_geom_bond_atom_site_label_2
_geom_bond_distance
_geom_bond_site_symmetry_2
Zn1 O1 1.984(5) .
Zn1 N1 1.862(12) .
Zn1 Zn3 2.9478(18) 3_545
Zn1 O3 2.086(5) 3_545
Zn1 O5 2.053(10) 3_545
Zn1 O7 1.846(7) .
Zn1 N14 1.857(12) .
O1 C1 1.357(11) .
N1 N2 1.28(3) .
N1 C49 1.556(19) .
C1 O2 1.331(8) .
C1 C2 1.497(10) .
C1G C1H 1.389(15) .
C1G C1L 1.376(16) .
C1G N15 1.43(2) .
C1H H1H 0.9300 .
C1H C1I 1.373(16) .
C1I H1I 0.9300 .
C1I C1J 1.374(17) .
C1J H1J 0.9300 .
C1J C1K 1.364(17) .
C1K H1K 0.9300 .
C1K C1L 1.377(16) .
C1L N14 1.53(2) .
Zn2 N4 2.068(7) .
Zn2 N5 2.078(5) .
Zn2 N5 2.078(5) 6_556
Zn2 N6 2.095(7) .
O2 Zn3 1.992(5) 3_545
N2 N3 1.30(3) .
C2 C3 1.360(10) .
C2 C7 1.289(13) .
Zn3 Zn1 2.9478(18) 3
Zn3 O2 1.992(5) 3
Zn3 N3 2.087(11) 2_665
Zn3 O4 2.160(6) .
Zn3 O6 2.122(7) .
Zn3 O8 1.991(7) 3
Zn3 N15 2.145(12) 2_665
O3 Zn1 2.086(5) 3
O3 C18 1.106(10) .
N3 Zn3 2.087(11) 2_665
N3 C54 1.435(19) .
C3 H3 0.9300 .
C3 C4 1.346(12) .
Zn4 N7 1.961(11) .
Zn4 N8 2.030(10) .
Zn4 N8 2.030(10) 6
Zn4 N9 2.096(15) .
O4 C18 1.093(10) .
N4 C21 1.359(8) 6_556
N4 C21 1.359(8) .
C4 H4 0.9300 .
C4 C5 1.451(11) .
O5 Zn1 2.053(10) 3
O5 C25 1.01(2) .
N5 C9 1.304(8) .
N5 C12 1.401(8) .
C5 C6 1.338(11) .
C5 C8 1.502(8) .
O6 C25 1.222(17) .
N6 C23 1.344(8) 6_556
N6 C23 1.343(8) .
C6 H6 0.9300 .
C6 C7 1.346(12) .
O7 C44 1.353(17) .
N7 C45 1.419(15) 6
N7 C45 1.419(15) .
C7 H7 0.9300 .
O8 Zn3 1.991(7) 3_545
O8 C44 1.423(15) .
N8 C33 1.379(12) .
N8 C36 1.300(14) .
C8 C9 1.373(9) .
C8 C21 1.395(9) .
N9 C47 1.362(13) 6
N9 C47 1.362(13) .
N9A N14 1.23(3) .
N9A N15 1.25(3) .
C9 C10 1.472(10) .
C10 H10 0.9300 .
C10 C11 1.367(10) .
C11 H11 0.9300 .
C11 C12 1.394(9) .
C12 C13 1.422(9) .
C13 C14 1.484(11) .
C13 C23 1.403(11) .
C14 C15 1.397(11) .
C14 C20 1.343(11) .
N15 Zn3 2.145(12) 2_665
C15 H15 0.9300 .
C15 C16 1.299(10) .
C16 H16 0.9300 .
C16 C17 1.395(11) .
C17 C18 1.438(12) .
C17 C19 1.399(11) .
C19 H19 0.9300 .
C19 C20 1.425(10) .
C20 H20 0.9300 .
C21 C22 1.438(8) .
C22 C22 1.409(13) 6_556
C22 H22 0.9300 .
C23 C24 1.413(9) .
C24 C24 1.348(15) 6_556
C24 H24 0.9300 .
C25 C26 1.478(13) .
C29 C30 1.3900 .
C29 C28 1.3900 .
C29 C32 1.551(15) .
C30 H30 0.9300 .
C30 C31 1.3900 .
C31 H31 0.9300 .
C31 C26 1.3900 .
C26 C27 1.3900 .
C27 H27 0.9300 .
C27 C28 1.3900 .
C28 H28 0.9300 .
C32 C33 1.446(16) .
C32 C47 1.364(17) .
C33 C34 1.397(15) .
C34 H34 0.9300 .
C34 C35 1.343(15) .
C35 H35 0.9300 .
C35 C36 1.556(17) .
C36 C37 1.391(15) .
C37 C38 1.512(12) .
C37 C45 1.436(15) .
C38 C39 1.3900 .
C38 C43 1.3900 .
C39 H39 0.9300 .
C39 C40 1.3900 .
C40 H40 0.9300 .
C40 C41 1.3900 .
C41 C42 1.3900 .
C41 C44 1.476(8) .
C42 H42 0.9300 .
C42 C43 1.3900 .
C43 H43 0.9300 .
C45 C46 1.469(16) .
C46 C46 1.42(2) 6
C46 H46 0.9300 .
C47 C48 1.369(14) .
C48 C48 1.39(2) 6
C48 H48 0.9300 .
C49 C50 1.346(14) .
C49 C54 1.346(15) .
C50 H50 0.9300 .
C50 C51 1.327(14) .
C51 H51 0.9300 .
C51 C52 1.347(15) .
C52 H52 0.9300 .
C52 C53 1.343(15) .
C53 H53 0.9300 .
C53 C54 1.351(14) .

loop_
_platon_squeeze_void_nr
_platon_squeeze_void_average_x
_platon_squeeze_void_average_y
_platon_squeeze_void_average_z
_platon_squeeze_void_volume
_platon_squeeze_void_count_electrons
_platon_squeeze_void_content
1 -0.029 -0.046 -0.008 11339 3118 ' '
